data_4024001
loop_
_publ_author_name
'Cory A. Jaska'
'Warren E. Piers'
'Robert McDonald'
'Masood Parvez'

_publ_section_title
;
 Synthesis, Characterization, and Fluorescence Behavior of
 Twisted and Planar B~2~N~2~-Quaterphenyl Analogues
;
_journal_name_full 'Journal of Organic Chemistry'
_journal_page_first 5234
_journal_page_last 5243
_journal_paper_doi 10.1021/jo0706574
_journal_volume 72
_journal_year 2007
_chemical_formula_sum 'C16 H25 B Cl N Si'
_chemical_formula_weight 305.72
_chemical_name_systematic
;
 ?
;
_space_group_IT_number 14
_symmetry_cell_setting monoclinic
_symmetry_space_group_name_Hall '-P 2ybc'
_symmetry_space_group_name_H-M 'P 1 21/c 1'
_atom_sites_solution_hydrogens geom
_atom_sites_solution_primary direct
_atom_sites_solution_secondary difmap
_audit_creation_method SHELXL-97
_cell_angle_alpha 90.00
_cell_angle_beta 97.31(3)
_cell_angle_gamma 90.00
_cell_formula_units_Z 4
_cell_length_a 11.601(5)
_cell_length_b 11.924(6)
_cell_length_c 13.140(5)
_cell_measurement_temperature 173(2)
_cell_volume 1802.9(14)
_computing_structure_refinement 'SHELXL-97 (Sheldrick, 1997)'
_diffrn_ambient_temperature 173(2)
_diffrn_measured_fraction_theta_full 0.993
_diffrn_measured_fraction_theta_max 0.993
_diffrn_radiation_monochromator graphite
_diffrn_radiation_source 'fine-focus sealed tube'
_diffrn_radiation_type MoK\a
_diffrn_radiation_wavelength 0.71073
_diffrn_reflns_av_R_equivalents 0.0329
_diffrn_reflns_av_sigmaI/netI 0.0587
_diffrn_reflns_limit_h_max 15
_diffrn_reflns_limit_h_min -15
_diffrn_reflns_limit_k_max 13
_diffrn_reflns_limit_k_min -15
_diffrn_reflns_limit_l_max 17
_diffrn_reflns_limit_l_min -17
_diffrn_reflns_number 6912
_diffrn_reflns_theta_full 27.50
_diffrn_reflns_theta_max 27.50
_diffrn_reflns_theta_min 2.32
_exptl_absorpt_coefficient_mu 0.269
_exptl_absorpt_correction_T_max 0.9582
_exptl_absorpt_correction_T_min 0.9531
_exptl_absorpt_correction_type none
_exptl_crystal_density_diffrn 1.126
_exptl_crystal_density_method 'not measured'
_exptl_crystal_F_000 656
_exptl_crystal_size_max 0.18
_exptl_crystal_size_mid 0.18
_exptl_crystal_size_min 0.16
_refine_diff_density_max 0.257
_refine_diff_density_min -0.263
_refine_diff_density_rms 0.052
_refine_ls_extinction_method none
_refine_ls_goodness_of_fit_ref 1.012
_refine_ls_hydrogen_treatment mixed
_refine_ls_matrix_type full
_refine_ls_number_parameters 181
_refine_ls_number_reflns 4111
_refine_ls_number_restraints 0
_refine_ls_restrained_S_all 1.012
_refine_ls_R_factor_all 0.0835
_refine_ls_R_factor_gt 0.0465
_refine_ls_shift/su_max 0.001
_refine_ls_shift/su_mean 0.000
_refine_ls_structure_factor_coef Fsqd
_refine_ls_weighting_details 'calc w=1/[\s^2^(Fo^2^)+(0.0523P)^2^+0.6355P] where P=(Fo^2^+2Fc^2^)/3'
_refine_ls_weighting_scheme calc
_refine_ls_wR_factor_gt 0.1037
_refine_ls_wR_factor_ref 0.1204
_reflns_number_gt 2818
_reflns_number_total 4111
_reflns_threshold_expression >2sigma(I)
_cod_data_source_file jo0706574si20070330_124629.cif
_cod_data_source_block c3
_cod_original_sg_symbol_H-M 'P 21/c'
_cod_database_code 4024001

loop_
_symmetry_equiv_pos_as_xyz
'x, y, z'
'-x, y+1/2, -z+1/2'
'-x, -y, -z'
'x, -y-1/2, z-1/2'

loop_
_atom_site_label
_atom_site_type_symbol
_atom_site_fract_x
_atom_site_fract_y
_atom_site_fract_z
_atom_site_U_iso_or_equiv
_atom_site_adp_type
_atom_site_occupancy
_atom_site_symmetry_multiplicity
_atom_site_calc_flag
_atom_site_refinement_flags
_atom_site_disorder_assembly
_atom_site_disorder_group
Cl1 Cl 0.88406(5) 0.17480(5) 0.82909(4) 0.03336(15) Uani 1 1 d . . .
Si1 Si 0.58394(5) 0.18892(5) 0.71385(5) 0.03338(17) Uani 1 1 d . . .
N1 N 0.85273(14) 0.11097(14) 0.61860(12) 0.0258(4) Uani 1 1 d . . .
C1 C 0.71082(17) 0.26555(18) 0.67093(15) 0.0278(4) Uani 1 1 d . . .
C2 C 0.68853(18) 0.36005(18) 0.61691(16) 0.0313(5) Uani 1 1 d . . .
H2 H 0.6103 0.3879 0.6050 0.038 Uiso 1 1 d R . .
C3 C 0.77500(17) 0.43259(18) 0.57004(16) 0.0298(5) Uani 1 1 d . . .
H3 H 0.7611 0.4157 0.4981 0.036 Uiso 1 1 d R . .
C4 C 0.89969(17) 0.40513(18) 0.60887(16) 0.0309(5) Uani 1 1 d . . .
H4 H 0.9605 0.4566 0.5976 0.037 Uiso 1 1 d R . .
C5 C 0.93277(17) 0.31201(17) 0.66099(15) 0.0270(4) Uani 1 1 d . . .
H5 H 1.0138 0.2973 0.6812 0.032 Uiso 1 1 d R . .
C6 C 0.74564(19) 0.55833(18) 0.57526(16) 0.0331(5) Uani 1 1 d . . .
H6 H 0.6645 0.5645 0.5501 0.040 Uiso 1 1 d R . .
C7 C 0.7666(2) 0.6036(2) 0.68449(18) 0.0445(6) Uani 1 1 d . . .
H7A H 0.7470 0.6818 0.6843 0.053 Uiso 1 1 d R . .
H7B H 0.8471 0.5943 0.7108 0.053 Uiso 1 1 d R . .
H7C H 0.7194 0.5635 0.7271 0.053 Uiso 1 1 d R . .
C8 C 0.8098(2) 0.6279(2) 0.50310(18) 0.0408(6) Uani 1 1 d . . .
H8A H 0.7902 0.7057 0.5085 0.049 Uiso 1 1 d R . .
H8B H 0.7881 0.6030 0.4338 0.049 Uiso 1 1 d R . .
H8C H 0.8920 0.6183 0.5215 0.049 Uiso 1 1 d R . .
C9 C 0.89084(18) 0.00931(18) 0.65119(16) 0.0324(5) Uani 1 1 d . . .
H9 H 0.9166 -0.0023 0.7228 0.039 Uiso 1 1 d R . .
C10 C 0.8945(2) -0.07929(19) 0.58383(18) 0.0390(5) Uani 1 1 d . . .
H10 H 0.9218 -0.1512 0.6094 0.047 Uiso 1 1 d R . .
C11 C 0.8585(2) -0.0634(2) 0.48089(18) 0.0408(6) Uani 1 1 d . . .
H11 H 0.8588 -0.1251 0.4340 0.049 Uiso 1 1 d R . .
C12 C 0.8213(2) 0.0418(2) 0.44731(17) 0.0392(5) Uani 1 1 d . . .
H12 H 0.7982 0.0546 0.3755 0.047 Uiso 1 1 d R . .
C13 C 0.81980(19) 0.12685(19) 0.51735(15) 0.0331(5) Uani 1 1 d . . .
H13 H 0.7941 0.1998 0.4934 0.040 Uiso 1 1 d R . .
C14 C 0.4492(2) 0.2206(3) 0.62520(19) 0.0562(8) Uani 1 1 d . . .
H14A H 0.3843 0.1814 0.6471 0.067 Uiso 1 1 d R . .
H14B H 0.4593 0.1974 0.5569 0.067 Uiso 1 1 d R . .
H14C H 0.4349 0.2999 0.6258 0.067 Uiso 1 1 d R . .
C15 C 0.5594(2) 0.2327(3) 0.84577(18) 0.0488(7) Uani 1 1 d . . .
H15A H 0.4942 0.1926 0.8660 0.059 Uiso 1 1 d R . .
H15B H 0.5438 0.3117 0.8458 0.059 Uiso 1 1 d R . .
H15C H 0.6274 0.2168 0.8932 0.059 Uiso 1 1 d R . .
C16 C 0.6062(3) 0.0347(2) 0.7151(3) 0.0660(8) Uani 1 1 d . . .
H16A H 0.5401 -0.0022 0.7371 0.079 Uiso 1 1 d R . .
H16B H 0.6743 0.0174 0.7618 0.079 Uiso 1 1 d R . .
H16C H 0.6166 0.0093 0.6475 0.079 Uiso 1 1 d R . .
B1 B 0.8424(2) 0.2224(2) 0.69090(17) 0.0268(5) Uani 1 1 d . . .

loop_
_atom_site_aniso_label
_atom_site_aniso_U_11
_atom_site_aniso_U_22
_atom_site_aniso_U_33
_atom_site_aniso_U_23
_atom_site_aniso_U_13
_atom_site_aniso_U_12
Cl1 0.0391(3) 0.0361(3) 0.0241(2) 0.0002(2) 0.0011(2) 0.0028(2)
Si1 0.0286(3) 0.0374(4) 0.0343(3) 0.0055(3) 0.0049(2) -0.0057(3)
N1 0.0291(9) 0.0226(9) 0.0258(8) 0.0004(7) 0.0035(7) 0.0008(7)
C1 0.0283(10) 0.0271(11) 0.0281(10) -0.0019(9) 0.0040(8) -0.0016(9)
C2 0.0260(10) 0.0325(12) 0.0356(11) 0.0015(9) 0.0053(9) 0.0014(9)
C3 0.0308(11) 0.0288(12) 0.0301(10) 0.0021(9) 0.0047(9) 0.0012(9)
C4 0.0261(10) 0.0274(12) 0.0401(12) -0.0025(9) 0.0085(9) -0.0014(9)
C5 0.0234(10) 0.0266(11) 0.0308(10) -0.0031(9) 0.0023(8) 0.0007(8)
C6 0.0328(11) 0.0287(12) 0.0375(11) 0.0051(9) 0.0036(9) 0.0039(9)
C7 0.0521(14) 0.0380(14) 0.0443(13) -0.0052(11) 0.0100(11) 0.0070(12)
C8 0.0446(13) 0.0313(13) 0.0462(13) 0.0104(11) 0.0045(11) -0.0029(11)
C9 0.0380(12) 0.0268(12) 0.0324(11) 0.0039(9) 0.0042(9) 0.0025(9)
C10 0.0486(14) 0.0238(12) 0.0448(13) 0.0001(10) 0.0064(11) 0.0028(10)
C11 0.0516(14) 0.0301(13) 0.0415(13) -0.0097(10) 0.0094(11) -0.0033(11)
C12 0.0517(14) 0.0372(13) 0.0279(11) -0.0052(10) 0.0027(10) -0.0005(11)
C13 0.0410(12) 0.0301(12) 0.0275(10) 0.0016(9) 0.0018(9) 0.0025(10)
C14 0.0352(13) 0.087(2) 0.0442(14) 0.0156(14) -0.0019(11) -0.0196(14)
C15 0.0384(13) 0.0696(19) 0.0390(13) 0.0099(13) 0.0075(11) -0.0015(13)
C16 0.0608(18) 0.0422(17) 0.099(2) 0.0050(16) 0.0280(17) -0.0146(14)
B1 0.0329(12) 0.0227(12) 0.0244(11) -0.0027(9) 0.0018(9) 0.0006(10)

loop_
_atom_type_symbol
_atom_type_description
_atom_type_scat_dispersion_real
_atom_type_scat_dispersion_imag
_atom_type_scat_source
C C 0.0033 0.0016 'International Tables Vol C Tables 4.2.6.8 and 6.1.1.4'
H H 0.0000 0.0000 'International Tables Vol C Tables 4.2.6.8 and 6.1.1.4'
Cl Cl 0.1484 0.1585 'International Tables Vol C Tables 4.2.6.8 and 6.1.1.4'
N N 0.0061 0.0033 'International Tables Vol C Tables 4.2.6.8 and 6.1.1.4'
Si Si 0.0817 0.0704 'International Tables Vol C Tables 4.2.6.8 and 6.1.1.4'
B B 0.0013 0.0007 'International Tables Vol C Tables 4.2.6.8 and 6.1.1.4'

loop_
_geom_angle_atom_site_label_1
_geom_angle_atom_site_label_2
_geom_angle_atom_site_label_3
_geom_angle
_geom_angle_site_symmetry_1
_geom_angle_site_symmetry_3
_geom_angle_publ_flag
C16 Si1 C14 108.07(15) . . ?
C16 Si1 C15 107.84(14) . . ?
C14 Si1 C15 107.98(13) . . ?
C16 Si1 C1 111.78(11) . . ?
C14 Si1 C1 109.91(11) . . ?
C15 Si1 C1 111.14(11) . . ?
C9 N1 C13 118.80(18) . . ?
C9 N1 B1 126.18(17) . . ?
C13 N1 B1 115.02(17) . . ?
C2 C1 B1 118.22(18) . . ?
C2 C1 Si1 117.54(16) . . ?
B1 C1 Si1 124.19(15) . . ?
C1 C2 C3 127.10(19) . . ?
C1 C2 H2 119.4 . . ?
C3 C2 H2 113.5 . . ?
C4 C3 C2 113.29(17) . . ?
C4 C3 C6 113.84(18) . . ?
C2 C3 C6 112.10(17) . . ?
C4 C3 H3 108.8 . . ?
C2 C3 H3 104.1 . . ?
C6 C3 H3 103.7 . . ?
C5 C4 C3 123.71(19) . . ?
C5 C4 H4 116.2 . . ?
C3 C4 H4 120.1 . . ?
C4 C5 B1 122.21(19) . . ?
C4 C5 H5 120.1 . . ?
B1 C5 H5 117.7 . . ?
C7 C6 C8 111.2(2) . . ?
C7 C6 C3 112.15(18) . . ?
C8 C6 C3 111.97(17) . . ?
C7 C6 H6 109.2 . . ?
C8 C6 H6 106.2 . . ?
C3 C6 H6 105.8 . . ?
C6 C7 H7A 109.4 . . ?
C6 C7 H7B 109.3 . . ?
H7A C7 H7B 109.5 . . ?
C6 C7 H7C 109.8 . . ?
H7A C7 H7C 109.5 . . ?
H7B C7 H7C 109.5 . . ?
C6 C8 H8A 110.0 . . ?
C6 C8 H8B 109.4 . . ?
H8A C8 H8B 109.5 . . ?
C6 C8 H8C 109.1 . . ?
H8A C8 H8C 109.5 . . ?
H8B C8 H8C 109.5 . . ?
N1 C9 C10 121.5(2) . . ?
N1 C9 H9 119.4 . . ?
C10 C9 H9 119.1 . . ?
C11 C10 C9 119.6(2) . . ?
C11 C10 H10 120.8 . . ?
C9 C10 H10 119.6 . . ?
C10 C11 C12 118.8(2) . . ?
C10 C11 H11 120.0 . . ?
C12 C11 H11 121.1 . . ?
C13 C12 C11 119.2(2) . . ?
C13 C12 H12 121.1 . . ?
C11 C12 H12 119.7 . . ?
N1 C13 C12 122.1(2) . . ?
N1 C13 H13 119.2 . . ?
C12 C13 H13 118.7 . . ?
Si1 C14 H14A 110.0 . . ?
Si1 C14 H14B 109.5 . . ?
H14A C14 H14B 109.5 . . ?
Si1 C14 H14C 109.0 . . ?
H14A C14 H14C 109.5 . . ?
H14B C14 H14C 109.5 . . ?
Si1 C15 H15A 109.7 . . ?
Si1 C15 H15B 109.0 . . ?
H15A C15 H15B 109.5 . . ?
Si1 C15 H15C 109.7 . . ?
H15A C15 H15C 109.5 . . ?
H15B C15 H15C 109.5 . . ?
Si1 C16 H16A 110.0 . . ?
Si1 C16 H16B 108.7 . . ?
H16A C16 H16B 109.5 . . ?
Si1 C16 H16C 109.8 . . ?
H16A C16 H16C 109.5 . . ?
H16B C16 H16C 109.5 . . ?
C5 B1 C1 113.03(18) . . ?
C5 B1 N1 107.62(15) . . ?
C1 B1 N1 107.61(16) . . ?
C5 B1 Cl1 110.03(15) . . ?
C1 B1 Cl1 111.90(14) . . ?
N1 B1 Cl1 106.31(14) . . ?

loop_
_geom_bond_atom_site_label_1
_geom_bond_atom_site_label_2
_geom_bond_distance
_geom_bond_site_symmetry_2
_geom_bond_publ_flag
Cl1 B1 1.905(2) . ?
Si1 C16 1.857(3) . ?
Si1 C14 1.865(3) . ?
Si1 C15 1.866(3) . ?
Si1 C1 1.879(2) . ?
N1 C9 1.342(3) . ?
N1 C13 1.350(3) . ?
N1 B1 1.647(3) . ?
C1 C2 1.339(3) . ?
C1 B1 1.600(3) . ?
C2 C3 1.514(3) . ?
C2 H2 0.9600 . ?
C3 C4 1.507(3) . ?
C3 C6 1.541(3) . ?
C3 H3 0.9600 . ?
C4 C5 1.335(3) . ?
C4 H4 0.9600 . ?
C5 B1 1.581(3) . ?
C5 H5 0.9601 . ?
C6 C7 1.524(3) . ?
C6 C8 1.524(3) . ?
C6 H6 0.9600 . ?
C7 H7A 0.9599 . ?
C7 H7B 0.9600 . ?
C7 H7C 0.9600 . ?
C8 H8A 0.9599 . ?
C8 H8B 0.9600 . ?
C8 H8C 0.9600 . ?
C9 C10 1.382(3) . ?
C9 H9 0.9601 . ?
C10 C11 1.377(3) . ?
C10 H10 0.9600 . ?
C11 C12 1.380(3) . ?
C11 H11 0.9600 . ?
C12 C13 1.371(3) . ?
C12 H12 0.9599 . ?
C13 H13 0.9600 . ?
C14 H14A 0.9600 . ?
C14 H14B 0.9600 . ?
C14 H14C 0.9600 . ?
C15 H15A 0.9600 . ?
C15 H15B 0.9601 . ?
C15 H15C 0.9600 . ?
C16 H16A 0.9599 . ?
C16 H16B 0.9600 . ?
C16 H16C 0.9600 . ?

loop_
_geom_torsion_atom_site_label_1
_geom_torsion_atom_site_label_2
_geom_torsion_atom_site_label_3
_geom_torsion_atom_site_label_4
_geom_torsion
_geom_torsion_site_symmetry_1
_geom_torsion_site_symmetry_2
_geom_torsion_site_symmetry_3
_geom_torsion_site_symmetry_4
_geom_torsion_publ_flag
C16 Si1 C1 C2 146.1(2) . . . . ?
C14 Si1 C1 C2 26.1(2) . . . . ?
C15 Si1 C1 C2 -93.35(19) . . . . ?
C16 Si1 C1 B1 -31.3(2) . . . . ?
C14 Si1 C1 B1 -151.28(18) . . . . ?
C15 Si1 C1 B1 89.25(19) . . . . ?
B1 C1 C2 C3 0.7(3) . . . . ?
Si1 C1 C2 C3 -176.82(16) . . . . ?
C1 C2 C3 C4 -13.4(3) . . . . ?
C1 C2 C3 C6 -143.9(2) . . . . ?
C2 C3 C4 C5 14.0(3) . . . . ?
C6 C3 C4 C5 143.7(2) . . . . ?
C3 C4 C5 B1 -2.3(3) . . . . ?
C4 C3 C6 C7 -59.8(2) . . . . ?
C2 C3 C6 C7 70.4(2) . . . . ?
C4 C3 C6 C8 65.9(2) . . . . ?
C2 C3 C6 C8 -163.84(18) . . . . ?
C13 N1 C9 C10 -1.5(3) . . . . ?
B1 N1 C9 C10 179.10(19) . . . . ?
N1 C9 C10 C11 0.1(3) . . . . ?
C9 C10 C11 C12 1.1(3) . . . . ?
C10 C11 C12 C13 -0.9(4) . . . . ?
C9 N1 C13 C12 1.7(3) . . . . ?
B1 N1 C13 C12 -178.82(19) . . . . ?
C11 C12 C13 N1 -0.5(3) . . . . ?
C4 C5 B1 C1 -10.5(3) . . . . ?
C4 C5 B1 N1 108.2(2) . . . . ?
C4 C5 B1 Cl1 -136.41(18) . . . . ?
C2 C1 B1 C5 11.1(3) . . . . ?
Si1 C1 B1 C5 -171.51(14) . . . . ?
C2 C1 B1 N1 -107.6(2) . . . . ?
Si1 C1 B1 N1 69.8(2) . . . . ?
C2 C1 B1 Cl1 136.00(18) . . . . ?
Si1 C1 B1 Cl1 -46.6(2) . . . . ?
C9 N1 B1 C5 113.7(2) . . . . ?
C13 N1 B1 C5 -65.8(2) . . . . ?
C9 N1 B1 C1 -124.2(2) . . . . ?
C13 N1 B1 C1 56.3(2) . . . . ?
C9 N1 B1 Cl1 -4.2(2) . . . . ?
C13 N1 B1 Cl1 176.36(15) . . . . ?
